data_4106938
loop_
_publ_author_name
'Achim Bruch'
'Roland Fr\"ohlich'
'Stefan Grimme'
'Armido Studer'
'Dennis P. Curran'

_publ_section_title
;
 One Product, Two Pathways: Initially Divergent Radical Reactions
 Reconverge To Form a Single Product in High Yield
;
_journal_name_full 'Journal of the American Chemical Society'
_journal_page_first 16270
_journal_page_last 16276
_journal_paper_doi 10.1021/ja2070347
_journal_volume 133
_journal_year 2011
_chemical_formula_sum 'C15 H17 I2 N O'
_chemical_formula_weight 481.10
_chemical_name_systematic
; 
 ? 
;
_space_group_IT_number 61
_symmetry_cell_setting orthorhombic
_symmetry_space_group_name_Hall '-P 2ac 2ab'
_symmetry_space_group_name_H-M 'P b c a'
_atom_sites_solution_hydrogens geom
_atom_sites_solution_primary direct
_atom_sites_solution_secondary difmap
_audit_creation_method SHELXL-97
_cell_angle_alpha 90.00
_cell_angle_beta 90.00
_cell_angle_gamma 90.00
_cell_formula_units_Z 8
_cell_length_a 11.0072(4)
_cell_length_b 17.2751(5)
_cell_length_c 17.6048(6)
_cell_measurement_reflns_used 4215
_cell_measurement_temperature 223(2)
_cell_measurement_theta_max 27.88
_cell_measurement_theta_min 4.08
_cell_volume 3347.56(19)
_computing_cell_refinement 'Collect (Nonius B.V., 1998)'
_computing_data_collection 'Collect (Nonius B.V., 1998)'
_computing_data_reduction 'Denzo-SMN (Otwinowski & Minor, 1997)'
_computing_molecular_graphics 'XP (BrukerAXS, 2000)'
_computing_publication_material 'SHELXL-97 (Sheldrick, 1997)'
_computing_structure_refinement 'SHELXL-97 (Sheldrick, 1997)'
_computing_structure_solution 'SHELXS-97 (Sheldrick, 1990)'
_diffrn_ambient_temperature 223(2)
_diffrn_measured_fraction_theta_full 0.975
_diffrn_measured_fraction_theta_max 0.975
_diffrn_measurement_device_type 'Nonius KappaCCD APEXII'
_diffrn_measurement_method '\w and \f scans'
_diffrn_radiation_monochromator 'Montel mirror'
_diffrn_radiation_source 'rotating anode Nonius FR591'
_diffrn_radiation_type MoK\a
_diffrn_radiation_wavelength 0.71073
_diffrn_reflns_av_R_equivalents 0.055
_diffrn_reflns_av_sigmaI/netI 0.0348
_diffrn_reflns_limit_h_max 14
_diffrn_reflns_limit_h_min -14
_diffrn_reflns_limit_k_max 22
_diffrn_reflns_limit_k_min -22
_diffrn_reflns_limit_l_max 23
_diffrn_reflns_limit_l_min -23
_diffrn_reflns_number 18584
_diffrn_reflns_theta_full 27.90
_diffrn_reflns_theta_max 27.90
_diffrn_reflns_theta_min 4.11
_exptl_absorpt_coefficient_mu 3.751
_exptl_absorpt_correction_T_max 0.7792
_exptl_absorpt_correction_T_min 0.2118
_exptl_absorpt_correction_type multi-scan
_exptl_absorpt_process_details 'Denzo (Otwinowski, Borek, Majewski & Minor, 2003)'
_exptl_crystal_colour colourless
_exptl_crystal_density_diffrn 1.909
_exptl_crystal_description plate
_exptl_crystal_F_000 1824
_exptl_crystal_size_max 0.60
_exptl_crystal_size_mid 0.30
_exptl_crystal_size_min 0.07
_refine_diff_density_max 3.834
_refine_diff_density_min -1.867
_refine_diff_density_rms 0.206
_refine_ls_extinction_method none
_refine_ls_goodness_of_fit_ref 1.126
_refine_ls_hydrogen_treatment constr
_refine_ls_matrix_type full
_refine_ls_number_parameters 190
_refine_ls_number_reflns 3908
_refine_ls_number_restraints 0
_refine_ls_restrained_S_all 1.126
_refine_ls_R_factor_all 0.0935
_refine_ls_R_factor_gt 0.0795
_refine_ls_shift/su_max 0.001
_refine_ls_shift/su_mean 0.000
_refine_ls_structure_factor_coef Fsqd
_refine_ls_weighting_details 'calc w=1/[\s^2^(Fo^2^)+(0.1008P)^2^+22.8414P] where P=(Fo^2^+2Fc^2^)/3'
_refine_ls_weighting_scheme calc
_refine_ls_wR_factor_gt 0.2079
_refine_ls_wR_factor_ref 0.2203
_reflns_number_gt 3136
_reflns_number_total 3908
_reflns_threshold_expression >2sigma(I)
_cod_data_source_file ja2070347_si_003.cif
_cod_data_source_block stu5719
_cod_database_code 4106938

loop_
_symmetry_equiv_pos_as_xyz
'x, y, z'
'-x+1/2, -y, z+1/2'
'-x, y+1/2, -z+1/2'
'x+1/2, -y+1/2, -z'
'-x, -y, -z'
'x-1/2, y, -z-1/2'
'x, -y-1/2, z-1/2'
'-x-1/2, y-1/2, z'

loop_
_atom_site_label
_atom_site_type_symbol
_atom_site_fract_x
_atom_site_fract_y
_atom_site_fract_z
_atom_site_U_iso_or_equiv
_atom_site_adp_type
_atom_site_occupancy
_atom_site_symmetry_multiplicity
_atom_site_calc_flag
_atom_site_refinement_flags
_atom_site_disorder_assembly
_atom_site_disorder_group
N1 N -0.4110(6) 0.2255(4) 0.1664(3) 0.0385(14) Uani 1 1 d . . .
C1 C -0.4091(7) 0.1885(5) 0.2348(5) 0.0424(17) Uani 1 1 d . A .
O1 O -0.4098(5) 0.2263(4) 0.2945(3) 0.0509(15) Uani 1 1 d . . .
C2 C -0.4080(9) 0.1016(6) 0.2341(5) 0.057(2) Uani 1 1 d . . .
H2A H -0.3967 0.0825 0.2855 0.086 Uiso 1 1 calc R A .
H2B H -0.3419 0.0834 0.2023 0.086 Uiso 1 1 calc R . .
H2C H -0.4845 0.0826 0.2142 0.086 Uiso 1 1 calc R . .
C11A C -0.4099(8) 0.3122(5) 0.1663(6) 0.050(2) Uani 0.486(8) 1 d P A 1
H11A H -0.4759 0.3262 0.2020 0.060 Uiso 0.486(8) 1 calc PR A 1
C12A C -0.3077(16) 0.3470(9) 0.1976(10) 0.046(3) Uani 0.486(8) 1 d P A 1
H12A H -0.2653 0.3222 0.2370 0.055 Uiso 0.486(8) 1 calc PR A 1
C13A C -0.2697(19) 0.4149(10) 0.1723(13) 0.060(4) Uani 0.486(8) 1 d P A 1
H13A H -0.1956 0.4340 0.1912 0.072 Uiso 0.486(8) 1 calc PR A 1
C14A C -0.337(3) 0.4636(14) 0.1155(17) 0.079(5) Uani 0.486(8) 1 d P A 1
H14A H -0.3513 0.5149 0.1373 0.095 Uiso 0.486(8) 1 calc PR A 1
H14B H -0.2858 0.4702 0.0703 0.095 Uiso 0.486(8) 1 calc PR A 1
C15A C -0.450(3) 0.4304(13) 0.0935(15) 0.069(5) Uani 0.486(8) 1 d P A 1
H15A H -0.4719 0.4514 0.0436 0.083 Uiso 0.486(8) 1 calc PR A 1
H15B H -0.5121 0.4481 0.1295 0.083 Uiso 0.486(8) 1 calc PR A 1
C16A C -0.458(2) 0.3390(11) 0.0886(12) 0.058(4) Uani 0.486(8) 1 d P A 1
H16A H -0.5422 0.3219 0.0809 0.070 Uiso 0.486(8) 1 calc PR A 1
H16B H -0.4076 0.3190 0.0472 0.070 Uiso 0.486(8) 1 calc PR A 1
C11B C -0.4099(8) 0.3122(5) 0.1663(6) 0.050(2) Uani 0.514(8) 1 d P A 2
H11B H -0.3437 0.3274 0.2013 0.060 Uiso 0.514(8) 1 calc PR A 2
C12B C -0.5176(15) 0.3524(9) 0.1933(9) 0.046(3) Uani 0.514(8) 1 d P A 2
H12B H -0.5601 0.3303 0.2343 0.055 Uiso 0.514(8) 1 calc PR A 2
C13B C -0.5603(19) 0.4175(9) 0.1648(12) 0.060(4) Uani 0.514(8) 1 d P A 2
H13B H -0.6333 0.4374 0.1845 0.072 Uiso 0.514(8) 1 calc PR A 2
C14B C -0.496(3) 0.4630(13) 0.1004(16) 0.079(5) Uani 0.514(8) 1 d P A 2
H14C H -0.5445 0.4589 0.0538 0.095 Uiso 0.514(8) 1 calc PR A 2
H14D H -0.4918 0.5178 0.1144 0.095 Uiso 0.514(8) 1 calc PR A 2
C15B C -0.368(3) 0.4332(13) 0.0847(15) 0.069(5) Uani 0.514(8) 1 d P A 2
H15C H -0.3120 0.4521 0.1237 0.083 Uiso 0.514(8) 1 calc PR A 2
H15D H -0.3400 0.4518 0.0351 0.083 Uiso 0.514(8) 1 calc PR A 2
C16B C -0.372(2) 0.3449(11) 0.0854(11) 0.058(4) Uani 0.514(8) 1 d P A 2
H16C H -0.2917 0.3247 0.0717 0.070 Uiso 0.514(8) 1 calc PR A 2
H16D H -0.4302 0.3269 0.0472 0.070 Uiso 0.514(8) 1 calc PR A 2
C21 C -0.4157(7) 0.1837(4) 0.0965(5) 0.0381(17) Uani 1 1 d . A .
C22 C -0.5177(8) 0.1593(4) 0.0621(5) 0.0451(17) Uani 1 1 d . . .
I1 I -0.68679(6) 0.18475(4) 0.11370(3) 0.0527(2) Uani 1 1 d . A .
C23 C -0.5185(9) 0.1207(5) -0.0062(5) 0.051(2) Uani 1 1 d . A .
H23 H -0.5929 0.1063 -0.0284 0.062 Uiso 1 1 calc R . .
C24 C -0.4098(9) 0.1025(5) -0.0427(5) 0.053(2) Uani 1 1 d . . .
C25 C -0.3024(9) 0.1238(5) -0.0079(4) 0.0492(19) Uani 1 1 d . A .
H25 H -0.2282 0.1114 -0.0314 0.059 Uiso 1 1 calc R . .
C26 C -0.3014(8) 0.1627(4) 0.0604(4) 0.0421(16) Uani 1 1 d . . .
I2 I -0.13482(6) 0.19084(3) 0.11143(3) 0.0489(2) Uani 1 1 d . A .
C27 C -0.4102(12) 0.0606(8) -0.1181(6) 0.073(4) Uani 1 1 d . A .
H27A H -0.3483 0.0825 -0.1509 0.110 Uiso 1 1 calc R . .
H27B H -0.4892 0.0662 -0.1419 0.110 Uiso 1 1 calc R . .
H27C H -0.3932 0.0061 -0.1099 0.110 Uiso 1 1 calc R . .

loop_
_atom_site_aniso_label
_atom_site_aniso_U_11
_atom_site_aniso_U_22
_atom_site_aniso_U_33
_atom_site_aniso_U_23
_atom_site_aniso_U_13
_atom_site_aniso_U_12
N1 0.051(4) 0.030(3) 0.034(3) 0.002(2) 0.003(3) -0.002(2)
C1 0.044(4) 0.050(5) 0.033(4) 0.005(3) 0.005(3) -0.002(3)
O1 0.066(4) 0.058(4) 0.029(3) -0.001(2) 0.001(2) 0.003(3)
C2 0.076(6) 0.050(5) 0.047(5) 0.011(4) -0.002(4) -0.006(4)
C11A 0.060(5) 0.042(4) 0.049(5) -0.009(3) -0.004(4) 0.009(4)
C12A 0.053(7) 0.036(5) 0.049(6) -0.010(4) 0.006(5) -0.006(5)
C13A 0.065(8) 0.028(5) 0.088(10) -0.008(6) 0.012(7) -0.003(5)
C14A 0.087(13) 0.039(8) 0.111(15) 0.001(8) 0.029(11) -0.004(7)
C15A 0.090(14) 0.044(8) 0.073(10) 0.013(7) 0.029(11) 0.011(11)
C16A 0.073(9) 0.045(6) 0.057(7) 0.015(5) 0.009(9) 0.020(8)
C11B 0.060(5) 0.042(4) 0.049(5) -0.009(3) -0.004(4) 0.009(4)
C12B 0.053(7) 0.036(5) 0.049(6) -0.010(4) 0.006(5) -0.006(5)
C13B 0.065(8) 0.028(5) 0.088(10) -0.008(6) 0.012(7) -0.003(5)
C14B 0.087(13) 0.039(8) 0.111(15) 0.001(8) 0.029(11) -0.004(7)
C15B 0.090(14) 0.044(8) 0.073(10) 0.013(7) 0.029(11) 0.011(11)
C16B 0.073(9) 0.045(6) 0.057(7) 0.015(5) 0.009(9) 0.020(8)
C21 0.046(4) 0.027(3) 0.041(4) 0.001(3) -0.020(3) -0.003(3)
C22 0.052(5) 0.035(4) 0.048(4) -0.002(3) 0.000(4) 0.005(3)
I1 0.0426(4) 0.0579(4) 0.0577(4) -0.0046(2) -0.0025(2) -0.0011(2)
C23 0.065(5) 0.047(4) 0.042(4) -0.002(3) -0.006(4) 0.000(4)
C24 0.080(6) 0.038(4) 0.041(4) -0.001(3) 0.002(4) -0.004(4)
C25 0.062(5) 0.049(4) 0.037(4) 0.000(3) 0.009(4) -0.005(4)
C26 0.052(4) 0.038(4) 0.036(4) 0.002(3) 0.004(3) 0.000(3)
I2 0.0429(4) 0.0499(4) 0.0539(4) -0.0033(2) 0.0020(2) 0.0000(2)
C27 0.099(10) 0.072(8) 0.048(5) -0.020(5) -0.003(5) -0.002(6)

loop_
_atom_type_symbol
_atom_type_description
_atom_type_scat_dispersion_real
_atom_type_scat_dispersion_imag
_atom_type_scat_source
C C 0.0033 0.0016 'International Tables Vol C Tables 4.2.6.8 and 6.1.1.4'
H H 0.0000 0.0000 'International Tables Vol C Tables 4.2.6.8 and 6.1.1.4'
N N 0.0061 0.0033 'International Tables Vol C Tables 4.2.6.8 and 6.1.1.4'
O O 0.0106 0.0060 'International Tables Vol C Tables 4.2.6.8 and 6.1.1.4'
I I -0.4742 1.8119 'International Tables Vol C Tables 4.2.6.8 and 6.1.1.4'

loop_
_geom_angle_atom_site_label_1
_geom_angle_atom_site_label_2
_geom_angle_atom_site_label_3
_geom_angle
C1 N1 C21 121.7(6)
C1 N1 C11A 118.0(7)
C21 N1 C11A 120.3(6)
O1 C1 N1 120.2(8)
O1 C1 C2 122.3(8)
N1 C1 C2 117.5(7)
C12A C11A N1 116.1(10)
C12A C11A C16A 120.1(13)
N1 C11A C16A 107.4(10)
C13A C12A C11A 120.5(18)
C12A C13A C14A 124(2)
C15A C14A C13A 113(2)
C14A C15A C16A 118(2)
C11A C16A C15A 103.5(18)
C12B C13B C14B 123.2(19)
C15B C14B C13B 113(2)
C14B C15B C16B 108(2)
C22 C21 N1 125.2(8)
C22 C21 C26 116.6(7)
N1 C21 C26 118.1(6)
C21 C22 C23 123.4(8)
C21 C22 I1 118.5(6)
C23 C22 I1 118.0(7)
C22 C23 C24 120.5(8)
C25 C24 C23 118.1(8)
C25 C24 C27 121.3(9)
C23 C24 C27 120.7(9)
C24 C25 C26 121.6(8)
C25 C26 C21 119.7(8)
C25 C26 I2 119.6(6)
C21 C26 I2 120.7(5)

loop_
_geom_bond_atom_site_label_1
_geom_bond_atom_site_label_2
_geom_bond_distance
N1 C1 1.363(10)
N1 C21 1.426(10)
N1 C11A 1.499(10)
C1 O1 1.238(10)
C1 C2 1.502(13)
C11A C12A 1.389(19)
C11A C16A 1.54(2)
C12A C13A 1.32(2)
C13A C14A 1.50(4)
C14A C15A 1.43(4)
C15A C16A 1.58(3)
C12B C13B 1.32(2)
C13B C14B 1.55(3)
C14B C15B 1.52(4)
C15B C16B 1.53(3)
C21 C22 1.343(11)
C21 C26 1.456(12)
C22 C23 1.376(11)
C22 I1 2.116(8)
C23 C24 1.394(13)
C24 C25 1.381(13)
C24 C27 1.513(12)
C25 C26 1.378(11)
C26 I2 2.099(8)
